data_7123200
loop_
_publ_author_name
'Lin, Wei-Bin'
'Mou, Yong'
'Lu, Hai-Yan'
'Hu, Zhi-Qiang'
'Chen, Chuan-Feng'

_publ_section_title
;
 Metal-free construction of contiguous quaternary stereocentres with
 polycyclic framework
;
_journal_name_full 'Chemical Communications'
_journal_paper_doi 10.1039/C9CC01632E
_journal_year 2019
_chemical_formula_moiety 'C34 H28 F2 O2'
_chemical_formula_sum 'C34 H28 F2 O2'
_chemical_formula_weight 506.56
_space_group_crystal_system triclinic
_space_group_IT_number 2
_space_group_name_Hall '-P 1'
_space_group_name_H-M_alt 'P -1'
_symmetry_space_group_name_Hall '-P 1'
_symmetry_space_group_name_H-M 'P -1'
_atom_sites_solution_hydrogens geom
_atom_sites_solution_primary dual
_audit_creation_date 2018-07-25
_audit_creation_method
;
Olex2 1.2
(compiled 2018.05.29 svn.r3508 for OlexSys, GUI svn.r5506)
;
_audit_update_record
;
2019-01-28 deposited with the CCDC.    2019-03-25 downloaded from the CCDC.
;
_cell_angle_alpha 77.48(3)
_cell_angle_beta 84.57(3)
_cell_angle_gamma 70.54(3)
_cell_formula_units_Z 2
_cell_length_a 9.993(2)
_cell_length_b 10.659(2)
_cell_length_c 12.618(3)
_cell_measurement_reflns_used 4011
_cell_measurement_temperature 173(2)
_cell_measurement_theta_max 27.4815
_cell_measurement_theta_min 1.6538
_cell_volume 1236.7(5)
_computing_cell_refinement 'CrystalClear (Rigaku Inc., 2007)'
_computing_data_collection 'CrystalClear (Rigaku Inc., 2007)'
_computing_data_reduction 'CrystalClear (Rigaku Inc., 2007)'
_computing_molecular_graphics 'Olex2 (Dolomanov et al., 2009)'
_computing_publication_material 'CIFTAB (Sheldrick, 2013)'
_computing_structure_refinement 'ShelXL (Sheldrick, 2015)'
_computing_structure_solution 'ShelXT (Sheldrick, 2015)'
_diffrn_ambient_temperature 173.15
_diffrn_measured_fraction_theta_full 0.991
_diffrn_measured_fraction_theta_max 0.989
_diffrn_measurement_device_type 'MM007-HF CCD(Saturn 724+)'
_diffrn_measurement_method '\w scans at fixed \c = 45\%'
_diffrn_radiation_monochromator Confocal
_diffrn_radiation_type MoK\a
_diffrn_radiation_wavelength 0.71073
_diffrn_reflns_av_R_equivalents 0.0278
_diffrn_reflns_av_unetI/netI 0.0233
_diffrn_reflns_Laue_measured_fraction_full 0.991
_diffrn_reflns_Laue_measured_fraction_max 0.989
_diffrn_reflns_limit_h_max 12
_diffrn_reflns_limit_h_min -12
_diffrn_reflns_limit_k_max 13
_diffrn_reflns_limit_k_min -13
_diffrn_reflns_limit_l_max 16
_diffrn_reflns_limit_l_min -16
_diffrn_reflns_number 16694
_diffrn_reflns_point_group_measured_fraction_full 0.991
_diffrn_reflns_point_group_measured_fraction_max 0.989
_diffrn_reflns_theta_full 25.242
_diffrn_reflns_theta_max 27.481
_diffrn_reflns_theta_min 1.654
_diffrn_source 'Rotating Anode'
_exptl_absorpt_coefficient_mu 0.093
_exptl_absorpt_correction_T_max 1.000
_exptl_absorpt_correction_T_min 0.8258
_exptl_absorpt_correction_type multi-scan
_exptl_absorpt_process_details 'CrystalClear (Rigaku Inc., 2007)'
_exptl_crystal_colour Colorless
_exptl_crystal_density_diffrn 1.360
_exptl_crystal_description block
_exptl_crystal_F_000 532
_exptl_crystal_size_max 0.52
_exptl_crystal_size_mid 0.37
_exptl_crystal_size_min 0.3
_refine_diff_density_max 0.320
_refine_diff_density_min -0.194
_refine_diff_density_rms 0.041
_refine_ls_extinction_method none
_refine_ls_goodness_of_fit_ref 1.074
_refine_ls_hydrogen_treatment constr
_refine_ls_matrix_type full
_refine_ls_number_parameters 345
_refine_ls_number_reflns 5601
_refine_ls_number_restraints 0
_refine_ls_restrained_S_all 1.074
_refine_ls_R_factor_all 0.0440
_refine_ls_R_factor_gt 0.0424
_refine_ls_shift/su_max 0.001
_refine_ls_shift/su_mean 0.000
_refine_ls_structure_factor_coef Fsqd
_refine_ls_weighting_details 'w=1/[\s^2^(Fo^2^)+(0.0570P)^2^+0.3815P] where P=(Fo^2^+2Fc^2^)/3'
_refine_ls_weighting_scheme calc
_refine_ls_wR_factor_gt 0.1108
_refine_ls_wR_factor_ref 0.1121
_reflns_Friedel_coverage 0.000
_reflns_number_gt 5409
_reflns_number_total 5601
_reflns_threshold_expression 'I > 2\s(I)'
_cod_data_source_file c9cc01632e2.cif
_cod_data_source_block mx7327
_cod_database_code 7123200
_shelx_shelxl_version_number 2016/6
_shelx_space_group_comment
;
The symmetry employed for this shelxl refinement is uniquely defined
by the following loop, which should always be used as a source of
symmetry information in preference to the above space-group names.
They are only intended as comments.
;
_shelx_estimated_absorpt_t_max 0.973
_shelx_estimated_absorpt_t_min 0.953
_olex2_refinement_description
;
1. Fixed Uiso
 At 1.2 times of:
  All C(H) groups, All C(H,H) groups
 At 1.5 times of:
  All C(H,H,H) groups
2.a Secondary CH2 refined with riding coordinates:
 C8(H8A,H8B), C9(H9A,H9B), C10(H10A,H10B), C21(H21A,H21B), C22(H22A,H22B),
 C23(H23A,H23B)
2.b Aromatic/amide H refined with riding coordinates:
 C6(H6), C7(H7), C14(H14), C15(H15), C17(H17), C25(H25), C26(H26), C30(H30),
 C32(H32), C33(H33)
2.c Idealised Me refined as rotating group:
 C1(H1A,H1B,H1C), C28(H28A,H28B,H28C)
;
_olex2_submission_special_instructions 'No special instructions were received'

loop_
_space_group_symop_operation_xyz
'x, y, z'
'-x, -y, -z'

loop_
_atom_site_label
_atom_site_type_symbol
_atom_site_fract_x
_atom_site_fract_y
_atom_site_fract_z
_atom_site_U_iso_or_equiv
_atom_site_adp_type
_atom_site_occupancy
_atom_site_site_symmetry_order
_atom_site_calc_flag
_atom_site_refinement_flags_posn
F1 F 0.36117(10) 1.13405(7) 0.63990(7) 0.0415(2) Uani 1 1 d .
F2 F 0.96087(9) 0.68043(8) 0.42370(6) 0.0379(2) Uani 1 1 d .
O1 O 0.37669(10) 0.54704(9) 0.62760(9) 0.0339(2) Uani 1 1 d .
O2 O 1.00651(10) 0.93679(10) 0.82273(8) 0.0325(2) Uani 1 1 d .
C1 C 0.30204(15) 0.46567(15) 0.60074(13) 0.0373(3) Uani 1 1 d .
H1A H 0.353740 0.420182 0.542360 0.056 Uiso 1 1 calc GR
H1B H 0.206850 0.523426 0.576529 0.056 Uiso 1 1 calc GR
H1C H 0.294192 0.397434 0.664845 0.056 Uiso 1 1 calc GR
C2 C 0.51004(12) 0.48348(12) 0.66796(9) 0.0229(2) Uani 1 1 d .
C3 C 0.57696(11) 0.56549(11) 0.70089(9) 0.0190(2) Uani 1 1 d .
C4 C 0.70893(11) 0.50223(11) 0.75262(8) 0.0175(2) Uani 1 1 d .
C5 C 0.77710(12) 0.36211(11) 0.76405(9) 0.0202(2) Uani 1 1 d .
C6 C 0.71048(13) 0.28599(11) 0.72460(10) 0.0248(2) Uani 1 1 d .
H6 H 0.757369 0.191468 0.729429 0.030 Uiso 1 1 calc R
C7 C 0.57828(13) 0.34418(12) 0.67872(10) 0.0250(2) Uani 1 1 d .
H7 H 0.534039 0.289467 0.654585 0.030 Uiso 1 1 calc R
C8 C 0.91723(13) 0.29010(11) 0.81998(10) 0.0253(2) Uani 1 1 d .
H8A H 0.978404 0.223087 0.777754 0.030 Uiso 1 1 calc R
H8B H 0.899984 0.239875 0.892871 0.030 Uiso 1 1 calc R
C9 C 0.99475(12) 0.38688(12) 0.83198(10) 0.0250(2) Uani 1 1 d .
H9A H 1.033472 0.420673 0.760440 0.030 Uiso 1 1 calc R
H9B H 1.074924 0.338735 0.881688 0.030 Uiso 1 1 calc R
C10 C 0.89194(12) 0.50556(11) 0.87713(9) 0.0212(2) Uani 1 1 d .
H10A H 0.944511 0.563217 0.892787 0.025 Uiso 1 1 calc R
H10B H 0.848551 0.470662 0.946134 0.025 Uiso 1 1 calc R
C11 C 0.77362(11) 0.59202(10) 0.79580(8) 0.0167(2) Uani 1 1 d .
C12 C 0.83874(11) 0.67436(11) 0.70347(9) 0.0179(2) Uani 1 1 d .
C13 C 0.86453(11) 0.78936(11) 0.72294(9) 0.0199(2) Uani 1 1 d .
C14 C 0.92106(13) 0.86712(12) 0.63812(10) 0.0268(3) Uani 1 1 d .
H14 H 0.936826 0.946090 0.649889 0.032 Uiso 1 1 calc R
C15 C 0.95441(14) 0.83096(13) 0.53730(10) 0.0301(3) Uani 1 1 d .
H15 H 0.993602 0.883580 0.480364 0.036 Uiso 1 1 calc R
C16 C 0.92930(13) 0.71702(12) 0.52192(9) 0.0256(2) Uani 1 1 d .
C17 C 0.87228(12) 0.63835(11) 0.60233(9) 0.0212(2) Uani 1 1 d .
H17 H 0.856056 0.560358 0.588848 0.025 Uiso 1 1 calc R
C18 C 0.82585(11) 0.82707(11) 0.83094(9) 0.0194(2) Uani 1 1 d .
C19 C 0.71659(11) 0.78589(10) 0.89345(9) 0.0174(2) Uani 1 1 d .
C20 C 0.65155(11) 0.69836(10) 0.84803(8) 0.0167(2) Uani 1 1 d .
C21 C 0.56788(12) 0.62879(11) 0.93751(9) 0.0211(2) Uani 1 1 d .
H21A H 0.511003 0.588455 0.903555 0.025 Uiso 1 1 calc R
H21B H 0.635497 0.554505 0.986827 0.025 Uiso 1 1 calc R
C22 C 0.46980(12) 0.72910(12) 1.00287(9) 0.0238(2) Uani 1 1 d .
H22A H 0.405245 0.806208 0.953524 0.029 Uiso 1 1 calc R
H22B H 0.411311 0.684093 1.054869 0.029 Uiso 1 1 calc R
C23 C 0.55771(13) 0.78073(13) 1.06408(10) 0.0260(2) Uani 1 1 d .
H23A H 0.494046 0.858494 1.094556 0.031 Uiso 1 1 calc R
H23B H 0.603378 0.708032 1.125493 0.031 Uiso 1 1 calc R
C24 C 0.67107(11) 0.82488(11) 0.99317(9) 0.0197(2) Uani 1 1 d .
C25 C 0.73521(12) 0.90493(11) 1.03044(9) 0.0231(2) Uani 1 1 d .
H25 H 0.702546 0.934555 1.096844 0.028 Uiso 1 1 calc R
C26 C 0.84485(12) 0.94160(12) 0.97264(10) 0.0246(2) Uani 1 1 d .
H26 H 0.888003 0.994971 0.999762 0.030 Uiso 1 1 calc R
C27 C 0.89233(12) 0.90060(11) 0.87477(10) 0.0230(2) Uani 1 1 d .
C28 C 1.13678(14) 0.82580(17) 0.82826(13) 0.0403(3) Uani 1 1 d .
H28A H 1.212902 0.858663 0.791053 0.060 Uiso 1 1 calc GR
H28B H 1.125656 0.756571 0.793056 0.060 Uiso 1 1 calc GR
H28C H 1.160871 0.786289 0.904464 0.060 Uiso 1 1 calc GR
C29 C 0.55070(11) 0.78330(11) 0.75595(9) 0.0176(2) Uani 1 1 d .
C30 C 0.49738(12) 0.92448(11) 0.74040(9) 0.0216(2) Uani 1 1 d .
H30 H 0.520357 0.970687 0.788913 0.026 Uiso 1 1 calc R
C31 C 0.41092(13) 0.99627(11) 0.65382(11) 0.0269(3) Uani 1 1 d .
C32 C 0.37584(13) 0.93445(13) 0.58075(10) 0.0291(3) Uani 1 1 d .
H32 H 0.317915 0.986472 0.520759 0.035 Uiso 1 1 calc R
C33 C 0.42742(12) 0.79377(12) 0.59703(10) 0.0251(2) Uani 1 1 d .
H33 H 0.403525 0.749346 0.547555 0.030 Uiso 1 1 calc R
C34 C 0.51384(11) 0.71571(11) 0.68463(9) 0.0195(2) Uani 1 1 d .

loop_
_atom_site_aniso_label
_atom_site_aniso_U_11
_atom_site_aniso_U_22
_atom_site_aniso_U_33
_atom_site_aniso_U_23
_atom_site_aniso_U_13
_atom_site_aniso_U_12
F1 0.0503(5) 0.0162(4) 0.0521(5) -0.0027(3) -0.0187(4) -0.0005(3)
F2 0.0510(5) 0.0401(4) 0.0218(4) -0.0097(3) 0.0128(3) -0.0149(4)
O1 0.0274(5) 0.0301(5) 0.0502(6) -0.0127(4) -0.0125(4) -0.0109(4)
O2 0.0288(5) 0.0344(5) 0.0443(5) -0.0136(4) 0.0070(4) -0.0215(4)
C1 0.0310(7) 0.0418(8) 0.0497(8) -0.0169(6) -0.0071(6) -0.0191(6)
C2 0.0234(5) 0.0255(6) 0.0238(5) -0.0076(4) -0.0001(4) -0.0112(4)
C3 0.0207(5) 0.0192(5) 0.0189(5) -0.0057(4) 0.0010(4) -0.0080(4)
C4 0.0199(5) 0.0175(5) 0.0163(5) -0.0036(4) 0.0021(4) -0.0081(4)
C5 0.0234(5) 0.0176(5) 0.0191(5) -0.0033(4) 0.0029(4) -0.0070(4)
C6 0.0324(6) 0.0176(5) 0.0254(6) -0.0064(4) 0.0035(5) -0.0093(4)
C7 0.0316(6) 0.0245(6) 0.0255(6) -0.0099(5) 0.0019(5) -0.0152(5)
C8 0.0277(6) 0.0172(5) 0.0278(6) -0.0032(4) -0.0026(5) -0.0031(4)
C9 0.0206(5) 0.0210(5) 0.0292(6) -0.0023(4) -0.0036(4) -0.0021(4)
C10 0.0217(5) 0.0196(5) 0.0215(5) -0.0022(4) -0.0047(4) -0.0054(4)
C11 0.0172(5) 0.0155(5) 0.0175(5) -0.0032(4) -0.0003(4) -0.0054(4)
C12 0.0148(5) 0.0175(5) 0.0196(5) -0.0016(4) -0.0008(4) -0.0040(4)
C13 0.0180(5) 0.0205(5) 0.0217(5) -0.0033(4) 0.0007(4) -0.0076(4)
C14 0.0307(6) 0.0241(6) 0.0280(6) -0.0030(5) 0.0028(5) -0.0142(5)
C15 0.0335(7) 0.0298(6) 0.0253(6) 0.0001(5) 0.0071(5) -0.0137(5)
C16 0.0262(6) 0.0277(6) 0.0196(5) -0.0052(4) 0.0045(4) -0.0053(5)
C17 0.0206(5) 0.0207(5) 0.0212(5) -0.0047(4) 0.0005(4) -0.0049(4)
C18 0.0195(5) 0.0167(5) 0.0224(5) -0.0033(4) -0.0007(4) -0.0066(4)
C19 0.0182(5) 0.0151(5) 0.0191(5) -0.0028(4) -0.0023(4) -0.0054(4)
C20 0.0177(5) 0.0164(5) 0.0174(5) -0.0040(4) 0.0009(4) -0.0072(4)
C21 0.0246(5) 0.0208(5) 0.0208(5) -0.0050(4) 0.0042(4) -0.0116(4)
C22 0.0242(5) 0.0270(6) 0.0235(6) -0.0082(4) 0.0065(4) -0.0124(4)
C23 0.0288(6) 0.0313(6) 0.0220(6) -0.0109(5) 0.0050(4) -0.0132(5)
C24 0.0199(5) 0.0182(5) 0.0203(5) -0.0039(4) -0.0025(4) -0.0047(4)
C25 0.0242(5) 0.0221(5) 0.0234(5) -0.0092(4) -0.0030(4) -0.0046(4)
C26 0.0235(5) 0.0211(5) 0.0326(6) -0.0094(5) -0.0056(5) -0.0076(4)
C27 0.0211(5) 0.0201(5) 0.0302(6) -0.0053(4) -0.0008(4) -0.0096(4)
C28 0.0230(6) 0.0579(9) 0.0459(8) -0.0181(7) 0.0031(6) -0.0169(6)
C29 0.0156(5) 0.0180(5) 0.0194(5) -0.0044(4) 0.0015(4) -0.0058(4)
C30 0.0212(5) 0.0192(5) 0.0252(6) -0.0063(4) -0.0006(4) -0.0064(4)
C31 0.0271(6) 0.0165(5) 0.0333(6) -0.0025(5) -0.0041(5) -0.0027(4)
C32 0.0283(6) 0.0262(6) 0.0287(6) -0.0015(5) -0.0100(5) -0.0033(5)
C33 0.0248(6) 0.0258(6) 0.0255(6) -0.0071(5) -0.0046(4) -0.0069(4)
C34 0.0174(5) 0.0194(5) 0.0224(5) -0.0055(4) -0.0006(4) -0.0061(4)

loop_
_atom_type_symbol
_atom_type_description
_atom_type_scat_dispersion_real
_atom_type_scat_dispersion_imag
_atom_type_scat_source
C C 0.0033 0.0016 'International Tables Vol C Tables 4.2.6.8 and 6.1.1.4'
H H 0.0000 0.0000 'International Tables Vol C Tables 4.2.6.8 and 6.1.1.4'
F F 0.0171 0.0103 'International Tables Vol C Tables 4.2.6.8 and 6.1.1.4'
O O 0.0106 0.0060 'International Tables Vol C Tables 4.2.6.8 and 6.1.1.4'

loop_
_geom_angle_atom_site_label_1
_geom_angle_atom_site_label_2
_geom_angle_atom_site_label_3
_geom_angle
C2 O1 C1 118.18(10)
C27 O2 C28 113.79(10)
O1 C1 H1A 109.5
O1 C1 H1B 109.5
O1 C1 H1C 109.5
H1A C1 H1B 109.5
H1A C1 H1C 109.5
H1B C1 H1C 109.5
O1 C2 C3 116.77(10)
O1 C2 C7 122.93(10)
C7 C2 C3 120.29(11)
C2 C3 C4 118.61(10)
C2 C3 C34 122.74(10)
C4 C3 C34 118.64(9)
C3 C4 C11 117.62(9)
C5 C4 C3 120.92(10)
C5 C4 C11 121.46(10)
C4 C5 C8 122.68(10)
C6 C5 C4 118.34(11)
C6 C5 C8 118.95(10)
C5 C6 H6 119.1
C7 C6 C5 121.87(11)
C7 C6 H6 119.1
C2 C7 H7 120.1
C6 C7 C2 119.75(11)
C6 C7 H7 120.1
C5 C8 H8A 109.0
C5 C8 H8B 109.0
C5 C8 C9 112.73(9)
H8A C8 H8B 107.8
C9 C8 H8A 109.0
C9 C8 H8B 109.0
C8 C9 H9A 109.8
C8 C9 H9B 109.8
C8 C9 C10 109.30(10)
H9A C9 H9B 108.3
C10 C9 H9A 109.8
C10 C9 H9B 109.8
C9 C10 H10A 109.4
C9 C10 H10B 109.4
C9 C10 C11 111.18(9)
H10A C10 H10B 108.0
C11 C10 H10A 109.4
C11 C10 H10B 109.4
C4 C11 C10 111.01(9)
C4 C11 C12 111.21(9)
C4 C11 C20 108.45(8)
C10 C11 C20 112.13(9)
C12 C11 C10 107.90(9)
C12 C11 C20 106.05(8)
C13 C12 C11 118.30(10)
C17 C12 C11 121.78(10)
C17 C12 C13 119.92(10)
C12 C13 C18 118.98(10)
C14 C13 C12 118.68(10)
C14 C13 C18 122.30(10)
C13 C14 H14 119.4
C15 C14 C13 121.27(11)
C15 C14 H14 119.4
C14 C15 H15 120.9
C16 C15 C14 118.29(11)
C16 C15 H15 120.9
F2 C16 C15 119.07(11)
F2 C16 C17 118.36(11)
C15 C16 C17 122.58(11)
C12 C17 H17 120.4
C16 C17 C12 119.26(11)
C16 C17 H17 120.4
C19 C18 C13 118.36(10)
C27 C18 C13 123.39(10)
C27 C18 C19 118.25(10)
C18 C19 C20 117.73(9)
C24 C19 C18 120.58(10)
C24 C19 C20 121.68(10)
C19 C20 C11 108.45(8)
C19 C20 C21 111.06(9)
C19 C20 C29 111.13(9)
C21 C20 C11 111.73(9)
C29 C20 C11 105.88(9)
C29 C20 C21 108.48(9)
C20 C21 H21A 109.3
C20 C21 H21B 109.3
H21A C21 H21B 108.0
C22 C21 C20 111.45(9)
C22 C21 H21A 109.3
C22 C21 H21B 109.3
C21 C22 H22A 109.8
C21 C22 H22B 109.8
H22A C22 H22B 108.2
C23 C22 C21 109.52(10)
C23 C22 H22A 109.8
C23 C22 H22B 109.8
C22 C23 H23A 109.0
C22 C23 H23B 109.0
H23A C23 H23B 107.8
C24 C23 C22 112.78(10)
C24 C23 H23A 109.0
C24 C23 H23B 109.0
C19 C24 C23 122.59(10)
C19 C24 C25 118.91(10)
C25 C24 C23 118.47(10)
C24 C25 H25 119.4
C26 C25 C24 121.20(11)
C26 C25 H25 119.4
C25 C26 H26 120.0
C25 C26 C27 120.01(10)
C27 C26 H26 120.0
O2 C27 C18 122.11(11)
O2 C27 C26 117.03(10)
C26 C27 C18 120.86(11)
O2 C28 H28A 109.5
O2 C28 H28B 109.5
O2 C28 H28C 109.5
H28A C28 H28B 109.5
H28A C28 H28C 109.5
H28B C28 H28C 109.5
C30 C29 C20 121.69(10)
C30 C29 C34 119.88(10)
C34 C29 C20 118.42(9)
C29 C30 H30 120.4
C31 C30 C29 119.24(11)
C31 C30 H30 120.4
F1 C31 C30 118.11(11)
F1 C31 C32 119.24(11)
C32 C31 C30 122.64(11)
C31 C32 H32 120.9
C31 C32 C33 118.12(11)
C33 C32 H32 120.9
C32 C33 H33 119.2
C32 C33 C34 121.61(11)
C34 C33 H33 119.2
C29 C34 C3 118.53(10)
C33 C34 C3 122.83(10)
C33 C34 C29 118.47(10)

loop_
_geom_bond_atom_site_label_1
_geom_bond_atom_site_label_2
_geom_bond_distance
F1 C31 1.3612(14)
F2 C16 1.3569(14)
O1 C1 1.4248(14)
O1 C2 1.3680(15)
O2 C27 1.3870(15)
O2 C28 1.4333(19)
C1 H1A 0.9800
C1 H1B 0.9800
C1 H1C 0.9800
C2 C3 1.4084(15)
C2 C7 1.3940(17)
C3 C4 1.4140(16)
C3 C34 1.4875(15)
C4 C5 1.4008(15)
C4 C11 1.5283(14)
C5 C6 1.3954(16)
C5 C8 1.5113(17)
C6 H6 0.9500
C6 C7 1.3813(18)
C7 H7 0.9500
C8 H8A 0.9900
C8 H8B 0.9900
C8 C9 1.5197(17)
C9 H9A 0.9900
C9 H9B 0.9900
C9 C10 1.5218(16)
C10 H10A 0.9900
C10 H10B 0.9900
C10 C11 1.5472(16)
C11 C12 1.5313(15)
C11 C20 1.5676(15)
C12 C13 1.4080(15)
C12 C17 1.3906(16)
C13 C14 1.4016(16)
C13 C18 1.4838(16)
C14 H14 0.9500
C14 C15 1.3872(18)
C15 H15 0.9500
C15 C16 1.3748(18)
C16 C17 1.3775(17)
C17 H17 0.9500
C18 C19 1.4189(16)
C18 C27 1.4022(15)
C19 C20 1.5256(14)
C19 C24 1.3983(15)
C20 C21 1.5477(15)
C20 C29 1.5306(16)
C21 H21A 0.9900
C21 H21B 0.9900
C21 C22 1.5214(16)
C22 H22A 0.9900
C22 H22B 0.9900
C22 C23 1.5186(16)
C23 H23A 0.9900
C23 H23B 0.9900
C23 C24 1.5120(17)
C24 C25 1.3984(15)
C25 H25 0.9500
C25 C26 1.3768(18)
C26 H26 0.9500
C26 C27 1.3877(17)
C28 H28A 0.9800
C28 H28B 0.9800
C28 H28C 0.9800
C29 C30 1.3944(15)
C29 C34 1.4089(15)
C30 H30 0.9500
C30 C31 1.3788(17)
C31 C32 1.3731(18)
C32 H32 0.9500
C32 C33 1.3885(17)
C33 H33 0.9500
C33 C34 1.4010(17)
